data_2230466
loop_
_publ_author_name
'Loh, Wan-Sin'
'Fun, Hoong-Kun'
'Sarveswari, S.'
'Vijayakumar, V.'
'Prasath, R.'

_publ_section_title
;
 (<i>E</i>)-3-[4-(Dimethylamino)phenyl]-1-(2-methyl-4-phenylquinolin-3-yl)prop-2-en-1-one
 0.7-hydrate
;
_journal_coeditor_code RZ2594
_journal_issue 6
_journal_name_full 'Acta Crystallographica Section E'
_journal_page_first o1521
_journal_page_last o1522
_journal_paper_doi 10.1107/S1600536811019088
_journal_volume 67
_journal_year 2011
_chemical_formula_iupac 'C27 H24 N2 O, 0.7H2 O'
_chemical_formula_moiety 'C27 H24 N2 O, 0.7(H2 O)'
_chemical_formula_sum 'C27 H25.4 N2 O1.7'
_chemical_formula_weight 405.09
_chemical_name_systematic
;
(<i>E</i>)-3-[4-(Dimethylamino)phenyl]-1-(2-methyl-4-phenylquinolin-
3-yl)prop-2-en-1-one 0.7-hydrate
;
_space_group_IT_number 2
_symmetry_cell_setting triclinic
_symmetry_space_group_name_Hall '-P 1'
_symmetry_space_group_name_H-M 'P -1'
_atom_sites_solution_hydrogens geom
_atom_sites_solution_primary direct
_atom_sites_solution_secondary difmap
_audit_creation_method SHELXL-97
_cell_angle_alpha 66.4090(10)
_cell_angle_beta 87.7580(10)
_cell_angle_gamma 80.3080(10)
_cell_formula_units_Z 2
_cell_length_a 9.2653(2)
_cell_length_b 10.6076(2)
_cell_length_c 12.2347(2)
_cell_measurement_reflns_used 9900
_cell_measurement_temperature 100.00(10)
_cell_measurement_theta_max 34.06
_cell_measurement_theta_min 2.23
_cell_volume 1085.70(4)
_computing_cell_refinement 'SAINT (Bruker, 2009)'
_computing_data_collection 'APEX2 (Bruker, 2009)'
_computing_data_reduction 'SAINT (Bruker, 2009)'
_computing_molecular_graphics 'SHELXTL (Sheldrick, 2008)'
_computing_publication_material
;
SHELXTL (Sheldrick, 2008) and PLATON (Spek, 2009)
;
_computing_structure_refinement 'SHELXTL (Sheldrick, 2008)'
_computing_structure_solution 'SHELXTL (Sheldrick, 2008)'
_diffrn_ambient_temperature 100.00(10)
_diffrn_measured_fraction_theta_full 0.988
_diffrn_measured_fraction_theta_max 0.988
_diffrn_measurement_device_type
;
Bruker SMART APEXII CCD area-detector
;
_diffrn_measurement_method '\f and \w'
_diffrn_radiation_monochromator graphite
_diffrn_radiation_source 'fine-focus sealed tube'
_diffrn_radiation_type MoK\a
_diffrn_radiation_wavelength 0.71073
_diffrn_reflns_av_R_equivalents 0.0237
_diffrn_reflns_av_sigmaI/netI 0.0259
_diffrn_reflns_limit_h_max 14
_diffrn_reflns_limit_h_min -14
_diffrn_reflns_limit_k_max 15
_diffrn_reflns_limit_k_min -16
_diffrn_reflns_limit_l_max 19
_diffrn_reflns_limit_l_min -19
_diffrn_reflns_number 28425
_diffrn_reflns_theta_full 34.13
_diffrn_reflns_theta_max 34.13
_diffrn_reflns_theta_min 1.82
_diffrn_standards_number 0
_exptl_absorpt_coefficient_mu 0.078
_exptl_absorpt_correction_T_max 0.9830
_exptl_absorpt_correction_T_min 0.9642
_exptl_absorpt_correction_type multi-scan
_exptl_absorpt_process_details '(<i>SADABS</i>; Bruker, 2009)'
_exptl_crystal_colour yellow
_exptl_crystal_density_diffrn 1.239
_exptl_crystal_density_method 'not measured'
_exptl_crystal_description block
_exptl_crystal_F_000 430
_exptl_crystal_size_max 0.47
_exptl_crystal_size_mid 0.31
_exptl_crystal_size_min 0.22
_refine_diff_density_max 0.449
_refine_diff_density_min -0.254
_refine_ls_extinction_method none
_refine_ls_goodness_of_fit_ref 1.053
_refine_ls_hydrogen_treatment mixed
_refine_ls_matrix_type full
_refine_ls_number_parameters 289
_refine_ls_number_reflns 8843
_refine_ls_number_restraints 2
_refine_ls_restrained_S_all 1.053
_refine_ls_R_factor_all 0.0661
_refine_ls_R_factor_gt 0.0511
_refine_ls_shift/su_max 0.001
_refine_ls_shift/su_mean 0.000
_refine_ls_structure_factor_coef Fsqd
_refine_ls_weighting_details 'calc w=1/[\s^2^(Fo^2^)+(0.0836P)^2^+0.2116P] where P=(Fo^2^+2Fc^2^)/3'
_refine_ls_weighting_scheme calc
_refine_ls_wR_factor_gt 0.1444
_refine_ls_wR_factor_ref 0.1577
_reflns_number_gt 6883
_reflns_number_total 8843
_reflns_threshold_expression I>2\s(I)
_cod_data_source_file rz2594.cif
_cod_data_source_block I
_cod_original_formula_sum 'C27 H25.40 N2 O1.70'
_cod_database_code 2230466
_cod_database_fobs_code 2230466

loop_
_symmetry_equiv_pos_as_xyz
'x, y, z'
'-x, -y, -z'

loop_
_atom_site_type_symbol
_atom_site_label
_atom_site_fract_x
_atom_site_fract_y
_atom_site_fract_z
_atom_site_U_iso_or_equiv
_atom_site_adp_type
_atom_site_calc_flag
_atom_site_refinement_flags
_atom_site_occupancy
_atom_site_symmetry_multiplicity
_atom_site_disorder_assembly
_atom_site_disorder_group
O O1 0.62190(8) 0.03973(8) 0.38342(7) 0.02981(16) Uani d . 1 1 . .
N N1 0.29814(8) 0.08211(8) 0.10561(7) 0.02176(15) Uani d . 1 1 . .
N N2 0.05122(9) 0.75572(9) 0.47082(8) 0.02510(16) Uani d . 1 1 . .
C C1 0.36984(9) 0.14337(9) 0.00267(8) 0.01954(15) Uani d . 1 1 . .
C C2 0.31833(11) 0.14074(10) -0.10394(9) 0.02472(18) Uani d . 1 1 . .
H H2A 0.2352 0.0985 -0.1025 0.030 Uiso calc R 1 1 . .
C C3 0.38766(12) 0.19871(11) -0.20888(9) 0.0289(2) Uani d . 1 1 . .
H H3A 0.3534 0.1950 -0.2795 0.035 Uiso calc R 1 1 . .
C C4 0.50996(12) 0.26408(11) -0.21278(9) 0.02809(19) Uani d . 1 1 . .
H H4A 0.5565 0.3051 -0.2862 0.034 Uiso calc R 1 1 . .
C C5 0.56190(10) 0.26855(10) -0.11095(8) 0.02374(17) Uani d . 1 1 . .
H H5A 0.6442 0.3125 -0.1144 0.028 Uiso calc R 1 1 . .
C C6 0.49338(9) 0.20786(9) -0.00065(8) 0.01872(15) Uani d . 1 1 . .
C C7 0.54149(9) 0.20946(9) 0.10795(8) 0.01787(15) Uani d . 1 1 . .
C C8 0.46772(9) 0.14656(9) 0.21066(8) 0.01906(15) Uani d . 1 1 . .
C C9 0.34569(9) 0.08271(10) 0.20584(8) 0.02138(16) Uani d . 1 1 . .
C C10 0.67008(9) 0.27639(9) 0.10986(8) 0.02043(16) Uani d . 1 1 . .
C C11 0.81131(10) 0.21074(11) 0.10215(10) 0.0292(2) Uani d . 1 1 . .
H H11A 0.8256 0.1228 0.0964 0.035 Uiso calc R 1 1 . .
C C12 0.93163(11) 0.27357(14) 0.10290(11) 0.0349(2) Uani d . 1 1 . .
H H12A 1.0277 0.2286 0.0975 0.042 Uiso calc R 1 1 . .
C C13 0.91096(13) 0.40165(13) 0.11151(9) 0.0345(2) Uani d . 1 1 . .
H H13A 0.9931 0.4441 0.1124 0.041 Uiso calc R 1 1 . .
C C14 0.77099(13) 0.46815(12) 0.11876(10) 0.0336(2) Uani d . 1 1 . .
H H14A 0.7571 0.5562 0.1242 0.040 Uiso calc R 1 1 . .
C C15 0.65074(11) 0.40541(10) 0.11806(9) 0.02625(18) Uani d . 1 1 . .
H H15A 0.5548 0.4509 0.1232 0.031 Uiso calc R 1 1 . .
C C16 0.52220(9) 0.13497(10) 0.32989(8) 0.02152(16) Uani d . 1 1 . .
C C17 0.45532(10) 0.23519(10) 0.37833(8) 0.02317(17) Uani d . 1 1 . .
H H17A 0.4912 0.2259 0.4533 0.028 Uiso calc R 1 1 . .
C C18 0.34498(10) 0.34062(10) 0.32226(8) 0.02172(16) Uani d . 1 1 . .
H H18A 0.3112 0.3469 0.2476 0.026 Uiso calc R 1 1 . .
C C19 0.27230(10) 0.44507(9) 0.36294(8) 0.02049(16) Uani d . 1 1 . .
C C20 0.31758(10) 0.45868(11) 0.46537(8) 0.02470(18) Uani d . 1 1 . .
H H20A 0.4002 0.3964 0.5111 0.030 Uiso calc R 1 1 . .
C C21 0.24580(11) 0.55967(11) 0.50161(8) 0.02482(18) Uani d . 1 1 . .
H H21A 0.2802 0.5658 0.5712 0.030 Uiso calc R 1 1 . .
C C22 0.12176(9) 0.65431(9) 0.43683(8) 0.02082(16) Uani d . 1 1 . .
C C23 0.07597(12) 0.64065(12) 0.33376(10) 0.0322(2) Uani d . 1 1 . .
H H23A -0.0072 0.7018 0.2880 0.039 Uiso calc R 1 1 . .
C C24 0.15050(12) 0.53970(11) 0.29894(10) 0.0304(2) Uani d . 1 1 . .
H H24A 0.1178 0.5342 0.2286 0.037 Uiso calc R 1 1 . .
C C25 0.09293(15) 0.76160(15) 0.58093(11) 0.0397(3) Uani d . 1 1 . .
H H25A 0.1935 0.7804 0.5762 0.060 Uiso calc R 1 1 . .
H H25B 0.0872 0.6722 0.6474 0.060 Uiso calc R 1 1 . .
H H25C 0.0265 0.8362 0.5939 0.060 Uiso calc R 1 1 . .
C C26 -0.08338(11) 0.84364(12) 0.40942(11) 0.0312(2) Uani d . 1 1 . .
H H26A -0.0656 0.8917 0.3244 0.047 Uiso calc R 1 1 . .
H H26B -0.1164 0.9127 0.4433 0.047 Uiso calc R 1 1 . .
H H26C -0.1590 0.7858 0.4192 0.047 Uiso calc R 1 1 . .
C C27 0.26687(12) 0.00813(13) 0.31730(10) 0.0321(2) Uani d . 1 1 . .
H H27A 0.1609 0.0335 0.3009 0.048 Uiso calc R 1 1 . .
H H27B 0.2925 0.0353 0.3808 0.048 Uiso calc R 1 1 . .
H H27C 0.2960 -0.0929 0.3427 0.048 Uiso calc R 1 1 . .
O O1W 0.06296(16) 0.93446(14) 0.11443(13) 0.0424(3) Uani d PD 0.70 1 . .
H H1W1 0.135(2) 0.977(3) 0.109(3) 0.064 Uiso d PD 0.70 1 . .
H H2W1 0.098(3) 0.8490(13) 0.151(2) 0.064 Uiso d PD 0.70 1 . .

loop_
_atom_site_aniso_label
_atom_site_aniso_U_11
_atom_site_aniso_U_22
_atom_site_aniso_U_33
_atom_site_aniso_U_12
_atom_site_aniso_U_13
_atom_site_aniso_U_23
O1 0.0246(3) 0.0346(4) 0.0280(3) 0.0048(3) -0.0033(3) -0.0136(3)
N1 0.0185(3) 0.0224(3) 0.0260(3) -0.0063(3) 0.0013(3) -0.0103(3)
N2 0.0228(3) 0.0263(4) 0.0284(4) -0.0008(3) -0.0004(3) -0.0144(3)
C1 0.0191(3) 0.0179(3) 0.0234(4) -0.0040(3) -0.0004(3) -0.0097(3)
C2 0.0263(4) 0.0240(4) 0.0273(4) -0.0065(3) -0.0041(3) -0.0125(3)
C3 0.0350(5) 0.0304(5) 0.0247(4) -0.0075(4) -0.0037(4) -0.0131(4)
C4 0.0325(5) 0.0314(5) 0.0219(4) -0.0093(4) 0.0025(3) -0.0108(4)
C5 0.0246(4) 0.0256(4) 0.0226(4) -0.0083(3) 0.0027(3) -0.0097(3)
C6 0.0184(3) 0.0181(3) 0.0213(3) -0.0042(3) 0.0009(3) -0.0092(3)
C7 0.0159(3) 0.0172(3) 0.0219(3) -0.0033(3) 0.0007(3) -0.0091(3)
C8 0.0162(3) 0.0203(4) 0.0220(4) -0.0031(3) 0.0013(3) -0.0099(3)
C9 0.0171(3) 0.0232(4) 0.0249(4) -0.0057(3) 0.0027(3) -0.0100(3)
C10 0.0192(3) 0.0219(4) 0.0207(3) -0.0072(3) -0.0002(3) -0.0076(3)
C11 0.0195(4) 0.0294(5) 0.0389(5) -0.0063(3) 0.0017(3) -0.0128(4)
C12 0.0196(4) 0.0456(6) 0.0367(5) -0.0117(4) 0.0001(4) -0.0109(5)
C13 0.0335(5) 0.0451(6) 0.0253(4) -0.0249(5) -0.0020(4) -0.0070(4)
C14 0.0413(6) 0.0308(5) 0.0329(5) -0.0193(4) -0.0028(4) -0.0116(4)
C15 0.0276(4) 0.0245(4) 0.0292(4) -0.0093(3) -0.0013(3) -0.0113(3)
C16 0.0182(3) 0.0252(4) 0.0219(4) -0.0039(3) 0.0018(3) -0.0101(3)
C17 0.0231(4) 0.0262(4) 0.0212(4) -0.0029(3) 0.0010(3) -0.0110(3)
C18 0.0220(4) 0.0229(4) 0.0218(4) -0.0049(3) 0.0011(3) -0.0101(3)
C19 0.0210(4) 0.0211(4) 0.0201(3) -0.0043(3) 0.0004(3) -0.0086(3)
C20 0.0244(4) 0.0276(4) 0.0207(4) 0.0018(3) -0.0026(3) -0.0103(3)
C21 0.0264(4) 0.0284(4) 0.0194(4) 0.0007(3) -0.0023(3) -0.0111(3)
C22 0.0193(3) 0.0211(4) 0.0227(4) -0.0043(3) 0.0017(3) -0.0092(3)
C23 0.0309(5) 0.0315(5) 0.0374(5) 0.0071(4) -0.0151(4) -0.0203(4)
C24 0.0322(5) 0.0308(5) 0.0320(5) 0.0035(4) -0.0122(4) -0.0186(4)
C25 0.0451(6) 0.0470(7) 0.0294(5) 0.0091(5) -0.0026(4) -0.0241(5)
C26 0.0239(4) 0.0297(5) 0.0414(6) 0.0015(4) -0.0031(4) -0.0177(4)
C27 0.0274(4) 0.0424(6) 0.0286(5) -0.0164(4) 0.0079(4) -0.0127(4)
O1W 0.0475(7) 0.0369(6) 0.0544(8) -0.0256(6) 0.0242(6) -0.0250(6)

loop_
_atom_type_symbol
_atom_type_description
_atom_type_scat_dispersion_real
_atom_type_scat_dispersion_imag
_atom_type_scat_source
C C 0.0033 0.0016 'International Tables Vol C Tables 4.2.6.8 and 6.1.1.4'
H H 0.0000 0.0000 'International Tables Vol C Tables 4.2.6.8 and 6.1.1.4'
N N 0.0061 0.0033 'International Tables Vol C Tables 4.2.6.8 and 6.1.1.4'
O O 0.0106 0.0060 'International Tables Vol C Tables 4.2.6.8 and 6.1.1.4'

loop_
_geom_angle_atom_site_label_1
_geom_angle_atom_site_label_2
_geom_angle_atom_site_label_3
_geom_angle_site_symmetry_1
_geom_angle_site_symmetry_3
_geom_angle
_geom_angle_publ_flag
C9 N1 C1 . . 118.84(7) ?
C22 N2 C25 . . 120.55(8) ?
C22 N2 C26 . . 120.61(8) ?
C25 N2 C26 . . 117.90(9) ?
N1 C1 C2 . . 118.17(8) ?
N1 C1 C6 . . 122.50(8) ?
C2 C1 C6 . . 119.33(8) ?
C3 C2 C1 . . 120.40(9) ?
C3 C2 H2A . . 119.8 ?
C1 C2 H2A . . 119.8 ?
C2 C3 C4 . . 120.44(9) ?
C2 C3 H3A . . 119.8 ?
C4 C3 H3A . . 119.8 ?
C5 C4 C3 . . 120.39(9) ?
C5 C4 H4A . . 119.8 ?
C3 C4 H4A . . 119.8 ?
C4 C5 C6 . . 120.41(8) ?
C4 C5 H5A . . 119.8 ?
C6 C5 H5A . . 119.8 ?
C5 C6 C1 . . 119.02(8) ?
C5 C6 C7 . . 123.16(8) ?
C1 C6 C7 . . 117.82(8) ?
C8 C7 C6 . . 118.59(7) ?
C8 C7 C10 . . 121.15(8) ?
C6 C7 C10 . . 120.25(7) ?
C7 C8 C9 . . 119.71(8) ?
C7 C8 C16 . . 120.54(7) ?
C9 C8 C16 . . 119.57(8) ?
N1 C9 C8 . . 122.52(8) ?
N1 C9 C27 . . 116.52(8) ?
C8 C9 C27 . . 120.93(8) ?
C15 C10 C11 . . 119.24(8) ?
C15 C10 C7 . . 120.65(8) ?
C11 C10 C7 . . 120.11(8) ?
C10 C11 C12 . . 120.25(10) ?
C10 C11 H11A . . 119.9 ?
C12 C11 H11A . . 119.9 ?
C13 C12 C11 . . 119.95(11) ?
C13 C12 H12A . . 120.0 ?
C11 C12 H12A . . 120.0 ?
C12 C13 C14 . . 120.31(9) ?
C12 C13 H13A . . 119.8 ?
C14 C13 H13A . . 119.8 ?
C13 C14 C15 . . 119.77(11) ?
C13 C14 H14A . . 120.1 ?
C15 C14 H14A . . 120.1 ?
C14 C15 C10 . . 120.49(10) ?
C14 C15 H15A . . 119.8 ?
C10 C15 H15A . . 119.8 ?
O1 C16 C17 . . 121.86(8) ?
O1 C16 C8 . . 118.44(8) ?
C17 C16 C8 . . 119.71(8) ?
C18 C17 C16 . . 123.43(8) ?
C18 C17 H17A . . 118.3 ?
C16 C17 H17A . . 118.3 ?
C17 C18 C19 . . 127.37(8) ?
C17 C18 H18A . . 116.3 ?
C19 C18 H18A . . 116.3 ?
C24 C19 C20 . . 116.51(8) ?
C24 C19 C18 . . 119.96(8) ?
C20 C19 C18 . . 123.53(8) ?
C21 C20 C19 . . 122.04(8) ?
C21 C20 H20A . . 119.0 ?
C19 C20 H20A . . 119.0 ?
C20 C21 C22 . . 121.07(8) ?
C20 C21 H21A . . 119.5 ?
C22 C21 H21A . . 119.5 ?
N2 C22 C23 . . 121.45(8) ?
N2 C22 C21 . . 121.59(8) ?
C23 C22 C21 . . 116.95(8) ?
C24 C23 C22 . . 120.78(9) ?
C24 C23 H23A . . 119.6 ?
C22 C23 H23A . . 119.6 ?
C23 C24 C19 . . 122.64(9) ?
C23 C24 H24A . . 118.7 ?
C19 C24 H24A . . 118.7 ?
N2 C25 H25A . . 109.5 ?
N2 C25 H25B . . 109.5 ?
H25A C25 H25B . . 109.5 ?
N2 C25 H25C . . 109.5 ?
H25A C25 H25C . . 109.5 ?
H25B C25 H25C . . 109.5 ?
N2 C26 H26A . . 109.5 ?
N2 C26 H26B . . 109.5 ?
H26A C26 H26B . . 109.5 ?
N2 C26 H26C . . 109.5 ?
H26A C26 H26C . . 109.5 ?
H26B C26 H26C . . 109.5 ?
C9 C27 H27A . . 109.5 ?
C9 C27 H27B . . 109.5 ?
H27A C27 H27B . . 109.5 ?
C9 C27 H27C . . 109.5 ?
H27A C27 H27C . . 109.5 ?
H27B C27 H27C . . 109.5 ?
H1W1 O1W H2W1 . . 105(3) ?

loop_
_geom_bond_atom_site_label_1
_geom_bond_atom_site_label_2
_geom_bond_site_symmetry_2
_geom_bond_distance
_geom_bond_publ_flag
O1 C16 . 1.2273(11) ?
N1 C9 . 1.3218(12) ?
N1 C1 . 1.3692(12) ?
N2 C22 . 1.3628(12) ?
N2 C25 . 1.4437(14) ?
N2 C26 . 1.4527(13) ?
C1 C2 . 1.4185(12) ?
C1 C6 . 1.4205(12) ?
C2 C3 . 1.3695(14) ?
C2 H2A . 0.9500 ?
C3 C4 . 1.4146(15) ?
C3 H3A . 0.9500 ?
C4 C5 . 1.3741(13) ?
C4 H4A . 0.9500 ?
C5 C6 . 1.4191(12) ?
C5 H5A . 0.9500 ?
C6 C7 . 1.4253(12) ?
C7 C8 . 1.3809(12) ?
C7 C10 . 1.4914(12) ?
C8 C9 . 1.4269(12) ?
C8 C16 . 1.5136(12) ?
C9 C27 . 1.5072(13) ?
C10 C15 . 1.3933(14) ?
C10 C11 . 1.3937(13) ?
C11 C12 . 1.3939(14) ?
C11 H11A . 0.9500 ?
C12 C13 . 1.3853(19) ?
C12 H12A . 0.9500 ?
C13 C14 . 1.3858(18) ?
C13 H13A . 0.9500 ?
C14 C15 . 1.3926(14) ?
C14 H14A . 0.9500 ?
C15 H15A . 0.9500 ?
C16 C17 . 1.4557(13) ?
C17 C18 . 1.3499(13) ?
C17 H17A . 0.9500 ?
C18 C19 . 1.4466(13) ?
C18 H18A . 0.9500 ?
C19 C24 . 1.3974(13) ?
C19 C20 . 1.4049(13) ?
C20 C21 . 1.3798(14) ?
C20 H20A . 0.9500 ?
C21 C22 . 1.4152(13) ?
C21 H21A . 0.9500 ?
C22 C23 . 1.4142(13) ?
C23 C24 . 1.3777(15) ?
C23 H23A . 0.9500 ?
C24 H24A . 0.9500 ?
C25 H25A . 0.9800 ?
C25 H25B . 0.9800 ?
C25 H25C . 0.9800 ?
C26 H26A . 0.9800 ?
C26 H26B . 0.9800 ?
C26 H26C . 0.9800 ?
C27 H27A . 0.9800 ?
C27 H27B . 0.9800 ?
C27 H27C . 0.9800 ?
O1W H1W1 . 0.850(10) ?
O1W H2W1 . 0.846(10) ?

loop_
_geom_hbond_atom_site_label_D
_geom_hbond_atom_site_label_H
_geom_hbond_atom_site_label_A
_geom_hbond_site_symmetry_A
_geom_hbond_distance_DH
_geom_hbond_distance_HA
_geom_hbond_distance_DA
_geom_hbond_angle_DHA
_geom_hbond_publ_flag
O1W H1W1 N1 1_565 0.85(2) 2.01(2) 2.8650(17) 176(2) yes
C14 H14A Cg1 2_665 0.95 2.81 3.6395(14) 147 yes

loop_
_geom_torsion_atom_site_label_1
_geom_torsion_atom_site_label_2
_geom_torsion_atom_site_label_3
_geom_torsion_atom_site_label_4
_geom_torsion_site_symmetry_1
_geom_torsion_site_symmetry_2
_geom_torsion_site_symmetry_3
_geom_torsion_site_symmetry_4
_geom_torsion
_geom_torsion_publ_flag
C9 N1 C1 C2 . . . . 179.43(8) ?
C9 N1 C1 C6 . . . . -0.10(13) ?
N1 C1 C2 C3 . . . . -179.00(9) ?
C6 C1 C2 C3 . . . . 0.54(14) ?
C1 C2 C3 C4 . . . . -1.09(16) ?
C2 C3 C4 C5 . . . . 0.88(16) ?
C3 C4 C5 C6 . . . . -0.10(16) ?
C4 C5 C6 C1 . . . . -0.43(14) ?
C4 C5 C6 C7 . . . . -179.74(9) ?
N1 C1 C6 C5 . . . . 179.74(8) ?
C2 C1 C6 C5 . . . . 0.22(13) ?
N1 C1 C6 C7 . . . . -0.92(13) ?
C2 C1 C6 C7 . . . . 179.56(8) ?
C5 C6 C7 C8 . . . . -179.58(8) ?
C1 C6 C7 C8 . . . . 1.11(12) ?
C5 C6 C7 C10 . . . . -0.34(13) ?
C1 C6 C7 C10 . . . . -179.65(8) ?
C6 C7 C8 C9 . . . . -0.37(12) ?
C10 C7 C8 C9 . . . . -179.60(8) ?
C6 C7 C8 C16 . . . . 174.89(8) ?
C10 C7 C8 C16 . . . . -4.34(13) ?
C1 N1 C9 C8 . . . . 0.92(13) ?
C1 N1 C9 C27 . . . . -177.32(8) ?
C7 C8 C9 N1 . . . . -0.70(14) ?
C16 C8 C9 N1 . . . . -176.00(8) ?
C7 C8 C9 C27 . . . . 177.47(9) ?
C16 C8 C9 C27 . . . . 2.17(13) ?
C8 C7 C10 C15 . . . . -75.46(11) ?
C6 C7 C10 C15 . . . . 105.32(10) ?
C8 C7 C10 C11 . . . . 105.21(11) ?
C6 C7 C10 C11 . . . . -74.01(12) ?
C15 C10 C11 C12 . . . . 0.13(15) ?
C7 C10 C11 C12 . . . . 179.46(9) ?
C10 C11 C12 C13 . . . . 0.09(17) ?
C11 C12 C13 C14 . . . . -0.34(17) ?
C12 C13 C14 C15 . . . . 0.37(16) ?
C13 C14 C15 C10 . . . . -0.15(16) ?
C11 C10 C15 C14 . . . . -0.10(15) ?
C7 C10 C15 C14 . . . . -179.43(9) ?
C7 C8 C16 O1 . . . . -81.63(11) ?
C9 C8 C16 O1 . . . . 93.64(11) ?
C7 C8 C16 C17 . . . . 98.80(10) ?
C9 C8 C16 C17 . . . . -85.93(11) ?
O1 C16 C17 C18 . . . . -179.59(9) ?
C8 C16 C17 C18 . . . . -0.03(14) ?
C16 C17 C18 C19 . . . . -179.76(9) ?
C17 C18 C19 C24 . . . . -174.09(10) ?
C17 C18 C19 C20 . . . . 6.19(15) ?
C24 C19 C20 C21 . . . . 0.20(15) ?
C18 C19 C20 C21 . . . . 179.92(9) ?
C19 C20 C21 C22 . . . . 0.35(15) ?
C25 N2 C22 C23 . . . . 175.46(11) ?
C26 N2 C22 C23 . . . . 6.80(15) ?
C25 N2 C22 C21 . . . . -5.80(15) ?
C26 N2 C22 C21 . . . . -174.47(9) ?
C20 C21 C22 N2 . . . . -179.07(9) ?
C20 C21 C22 C23 . . . . -0.28(15) ?
N2 C22 C23 C24 . . . . 178.45(10) ?
C21 C22 C23 C24 . . . . -0.35(16) ?
C22 C23 C24 C19 . . . . 0.93(19) ?
C20 C19 C24 C23 . . . . -0.84(16) ?
C18 C19 C24 C23 . . . . 179.43(10) ?
